data_4060268
_journal_name_full Organometallics
_journal_paper_doi 10.1021/om0343061
_journal_year 2004
_chemical_formula_sum 'C41 H30 O5 P2 W'
_chemical_formula_weight 848.44
_space_group_IT_number 14
_symmetry_cell_setting monoclinic
_symmetry_space_group_name_Hall '-P 2yn'
_symmetry_space_group_name_H-M 'P 1 21/n 1'
_atom_sites_solution_hydrogens geom
_atom_sites_solution_primary direct
_atom_sites_solution_secondary difmap
_cell_angle_alpha 90.00
_cell_angle_beta 91.9127(3)
_cell_angle_gamma 90.00
_cell_formula_units_Z 4
_cell_length_a 10.8844(1)
_cell_length_b 17.7818(2)
_cell_length_c 17.5881(2)
_cell_measurement_reflns_used all
_cell_measurement_temperature 150(1)
_cell_measurement_theta_max 27.50
_cell_measurement_theta_min 1.63
_cell_volume 3402.18(6)
_diffrn_ambient_temperature 150(1)
_diffrn_detector_area_resol_mean ?
_diffrn_measurement_device_type 'NONIUS KappaCCD'
_diffrn_measurement_method '\w scans'
_diffrn_radiation_monochromator graphite
_diffrn_radiation_source 'fine-focus sealed tube'
_diffrn_radiation_type MoK\a
_diffrn_radiation_wavelength 0.71073
_diffrn_reflns_av_R_equivalents 0.0580
_diffrn_reflns_av_sigmaI/netI 0.0613
_diffrn_reflns_limit_h_max 14
_diffrn_reflns_limit_h_min -14
_diffrn_reflns_limit_k_max 23
_diffrn_reflns_limit_k_min -23
_diffrn_reflns_limit_l_max 22
_diffrn_reflns_limit_l_min -22
_diffrn_reflns_number 24819
_diffrn_reflns_theta_max 27.50
_diffrn_reflns_theta_min 1.63
_diffrn_standards_decay_% ?
_diffrn_standards_interval_count ?
_diffrn_standards_interval_time ?
_diffrn_standards_number ?
_exptl_absorpt_coefficient_mu 3.536
_exptl_absorpt_correction_T_max 0.710
_exptl_absorpt_correction_T_min 0.578
_exptl_absorpt_correction_type multi-scan
_exptl_absorpt_process_details ?
_exptl_crystal_colour red
_exptl_crystal_density_diffrn 1.656
_exptl_crystal_density_meas ?
_exptl_crystal_density_method 'not measured'
_exptl_crystal_description block
_exptl_crystal_F_000 1680
_exptl_crystal_size_max 0.15
_exptl_crystal_size_mid 0.15
_exptl_crystal_size_min 0.10
_refine_ls_extinction_coef 0.0046(2)
_refine_ls_extinction_expression Fc^*^=kFc[1+0.001xFc^2^\l^3^/sin(2\q)]^-1/4^
_refine_ls_extinction_method SHELXL
_refine_ls_goodness_of_fit_ref 1.106
_refine_ls_hydrogen_treatment mixed
_refine_ls_matrix_type full
_refine_ls_number_parameters 443
_refine_ls_number_reflns 7816
_refine_ls_number_restraints 0
_refine_ls_restrained_S_all 1.106
_refine_ls_R_factor_all 0.0634
_refine_ls_R_factor_gt 0.0356
_refine_ls_shift/su_max 0.001
_refine_ls_shift/su_mean 0.000
_refine_ls_structure_factor_coef Fsqd
_refine_ls_weighting_details 'calc w=1/[\s^2^(Fo^2^)+(0.0518P)^2^+0.0000P] where P=(Fo^2^+2Fc^2^)/3'
_refine_ls_weighting_scheme calc
_refine_ls_wR_factor_gt 0.0755
_refine_ls_wR_factor_ref 0.1002
_reflns_number_gt 5874
_reflns_number_total 7816
_reflns_threshold_expression >2sigma(I)
_cod_depositor_comments
;
The following automatic conversions were performed:
'_symmetry_cell_setting' value 'Monoclinic' changed to 'monoclinic'
according to '/home/saulius/struct/CIF-dictionaries/cif_core.dic'
dictionary named 'cif_core.dic' version 2.4.1 from 2010-06-29.

Automatic conversion script
Id: cif_fix_enum 1527 2010-12-29 10:47:43Z saulius 
;
_cod_original_sg_symbol_H-M P2(1)/n
_cod_database_code 4060268

loop_
_symmetry_equiv_pos_as_xyz
'x, y, z'
'-x+1/2, y+1/2, -z+1/2'
'-x, -y, -z'
'x-1/2, -y-1/2, z-1/2'

loop_
_atom_site_label
_atom_site_type_symbol
_atom_site_fract_x
_atom_site_fract_y
_atom_site_fract_z
_atom_site_U_iso_or_equiv
_atom_site_adp_type
_atom_site_occupancy
_atom_site_symmetry_multiplicity
_atom_site_calc_flag
_atom_site_refinement_flags
_atom_site_disorder_assembly
_atom_site_disorder_group
W W 0.167784(16) 0.196252(10) 0.479542(10) 0.02029(9) Uani 1 1 d . . .
P1 P 0.22127(11) 0.31772(7) 0.40946(7) 0.0201(3) Uani 1 1 d . . .
P2 P 0.17159(11) 0.10983(7) 0.36232(7) 0.0210(3) Uani 1 1 d . . .
O1 O 0.2162(3) 0.2734(2) 0.6371(2) 0.0393(9) Uani 1 1 d . . .
O2 O -0.1024(3) 0.2605(2) 0.4743(2) 0.0376(9) Uani 1 1 d . . .
O3 O 0.0424(4) 0.0670(2) 0.5701(3) 0.0539(12) Uani 1 1 d . . .
O4 O 0.3573(3) 0.16765(19) 0.46274(19) 0.0248(7) Uani 1 1 d . . .
O5 O 0.5719(4) 0.2841(2) 0.5336(3) 0.0488(11) Uani 1 1 d . . .
C1 C 0.1985(4) 0.2463(3) 0.5780(3) 0.0258(11) Uani 1 1 d . . .
C2 C -0.0035(5) 0.2373(3) 0.4757(3) 0.0260(11) Uani 1 1 d . . .
C3 C 0.0886(5) 0.1132(3) 0.5362(3) 0.0335(12) Uani 1 1 d . . .
C4 C 0.3224(4) 0.1123(3) 0.5071(3) 0.0270(11) Uani 1 1 d . . .
H4A H 0.3566 0.1141 0.5605 0.032 Uiso 1 1 calc R . .
C5 C 0.3066(4) 0.0354(3) 0.4743(3) 0.0258(11) Uani 1 1 d . . .
C6 C 0.3545(4) -0.0270(3) 0.5129(3) 0.0321(12) Uani 1 1 d . . .
H6A H 0.3943 -0.0209 0.5614 0.039 Uiso 1 1 calc R . .
C7 C 0.3441(5) -0.0981(3) 0.4808(4) 0.0411(14) Uani 1 1 d . . .
H7A H 0.3773 -0.1405 0.5072 0.049 Uiso 1 1 calc R . .
C8 C 0.2858(5) -0.1073(3) 0.4106(3) 0.0394(14) Uani 1 1 d . . .
H8A H 0.2796 -0.1561 0.3887 0.047 Uiso 1 1 calc R . .
C9 C 0.2364(5) -0.0460(3) 0.3719(3) 0.0332(12) Uani 1 1 d . . .
H9A H 0.1961 -0.0529 0.3236 0.040 Uiso 1 1 calc R . .
C10 C 0.2452(4) 0.0257(3) 0.4031(3) 0.0238(10) Uani 1 1 d . . .
C11 C 0.0295(4) 0.0774(3) 0.3143(3) 0.0244(10) Uani 1 1 d . . .
C12 C 0.0289(5) 0.0372(3) 0.2459(3) 0.0302(12) Uani 1 1 d . . .
H12A H 0.1046 0.0238 0.2242 0.036 Uiso 1 1 calc R . .
C13 C -0.0804(5) 0.0169(3) 0.2097(3) 0.0370(13) Uani 1 1 d . . .
H13A H -0.0795 -0.0102 0.1632 0.044 Uiso 1 1 calc R . .
C14 C -0.1920(5) 0.0357(3) 0.2409(3) 0.0406(14) Uani 1 1 d . . .
H14A H -0.2673 0.0224 0.2155 0.049 Uiso 1 1 calc R . .
C15 C -0.1921(5) 0.0738(3) 0.3088(3) 0.0369(13) Uani 1 1 d . . .
H15A H -0.2681 0.0863 0.3306 0.044 Uiso 1 1 calc R . .
C16 C -0.0824(4) 0.0945(3) 0.3460(3) 0.0290(11) Uani 1 1 d . . .
H16A H -0.0840 0.1203 0.3932 0.035 Uiso 1 1 calc R . .
C17 C 0.2691(4) 0.1339(3) 0.2821(3) 0.0221(10) Uani 1 1 d . . .
C18 C 0.2208(4) 0.1613(3) 0.2134(3) 0.0262(11) Uani 1 1 d . . .
H18A H 0.1347 0.1688 0.2071 0.031 Uiso 1 1 calc R . .
C19 C 0.2971(5) 0.1778(3) 0.1536(3) 0.0297(12) Uani 1 1 d . . .
H19A H 0.2630 0.1957 0.1066 0.036 Uiso 1 1 calc R . .
C20 C 0.4223(5) 0.1681(3) 0.1630(3) 0.0320(12) Uani 1 1 d . . .
H20A H 0.4744 0.1791 0.1222 0.038 Uiso 1 1 calc R . .
C21 C 0.4722(4) 0.1425(3) 0.2313(3) 0.0290(11) Uani 1 1 d . . .
H21A H 0.5588 0.1369 0.2376 0.035 Uiso 1 1 calc R . .
C22 C 0.3968(4) 0.1249(3) 0.2909(3) 0.0254(11) Uani 1 1 d . . .
H22A H 0.4317 0.1067 0.3377 0.031 Uiso 1 1 calc R . .
C23 C 0.4800(5) 0.2955(3) 0.4940(3) 0.0320(12) Uani 1 1 d . . .
H23A H 0.4034 0.2992 0.5181 0.038 Uiso 1 1 calc R . .
C24 C 0.4806(5) 0.3039(3) 0.4106(3) 0.0285(11) Uani 1 1 d . . .
C25 C 0.5934(5) 0.3013(3) 0.3747(4) 0.0368(14) Uani 1 1 d . . .
H25A H 0.6664 0.2917 0.4042 0.044 Uiso 1 1 calc R . .
C26 C 0.6005(5) 0.3124(3) 0.2977(4) 0.0437(16) Uani 1 1 d . . .
H26A H 0.6780 0.3114 0.2745 0.052 Uiso 1 1 calc R . .
C27 C 0.4946(5) 0.3251(3) 0.2542(4) 0.0388(14) Uani 1 1 d . . .
H27A H 0.4995 0.3330 0.2009 0.047 Uiso 1 1 calc R . .
C28 C 0.3807(5) 0.3265(3) 0.2880(3) 0.0276(11) Uani 1 1 d . . .
H28A H 0.3082 0.3341 0.2575 0.033 Uiso 1 1 calc R . .
C29 C 0.3723(4) 0.3168(2) 0.3658(3) 0.0239(11) Uani 1 1 d . . .
C30 C 0.1111(4) 0.3445(3) 0.3328(3) 0.0209(10) Uani 1 1 d . . .
C31 C 0.0332(4) 0.2896(3) 0.3019(3) 0.0252(11) Uani 1 1 d . . .
H31A H 0.0420 0.2390 0.3184 0.030 Uiso 1 1 calc R . .
C32 C -0.0573(5) 0.3075(3) 0.2472(3) 0.0312(12) Uani 1 1 d . . .
H32A H -0.1086 0.2692 0.2258 0.037 Uiso 1 1 calc R . .
C33 C -0.0720(5) 0.3812(3) 0.2242(3) 0.0329(12) Uani 1 1 d . . .
H33A H -0.1358 0.3943 0.1885 0.039 Uiso 1 1 calc R . .
C34 C 0.0055(5) 0.4355(3) 0.2530(3) 0.0347(13) Uani 1 1 d . . .
H34A H -0.0029 0.4857 0.2352 0.042 Uiso 1 1 calc R . .
C35 C 0.0966(4) 0.4186(3) 0.3080(3) 0.0272(11) Uani 1 1 d . . .
H35A H 0.1483 0.4572 0.3283 0.033 Uiso 1 1 calc R . .
C36 C 0.2246(5) 0.4053(3) 0.4658(3) 0.0264(11) Uani 1 1 d . . .
C37 C 0.1338(5) 0.4177(3) 0.5149(3) 0.0343(13) Uani 1 1 d . . .
H37A H 0.0734 0.3800 0.5217 0.041 Uiso 1 1 calc R . .
C38 C 0.1267(5) 0.4850(3) 0.5560(3) 0.0395(14) Uani 1 1 d . . .
H38A H 0.0634 0.4925 0.5911 0.047 Uiso 1 1 calc R . .
C39 C 0.2127(6) 0.5399(3) 0.5448(4) 0.0473(16) Uani 1 1 d . . .
H39A H 0.2080 0.5862 0.5716 0.057 Uiso 1 1 calc R . .
C40 C 0.3058(6) 0.5286(3) 0.4949(4) 0.0459(16) Uani 1 1 d . . .
H40A H 0.3651 0.5669 0.4878 0.055 Uiso 1 1 calc R . .
C41 C 0.3136(5) 0.4611(3) 0.4545(3) 0.0357(13) Uani 1 1 d . . .
H41A H 0.3778 0.4531 0.4202 0.043 Uiso 1 1 calc R . .

loop_
_atom_site_aniso_label
_atom_site_aniso_U_11
_atom_site_aniso_U_22
_atom_site_aniso_U_33
_atom_site_aniso_U_23
_atom_site_aniso_U_13
_atom_site_aniso_U_12
W 0.02093(13) 0.01987(13) 0.02017(12) 0.00098(8) 0.00233(7) 0.00048(8)
P1 0.0192(6) 0.0196(6) 0.0215(6) -0.0001(5) 0.0009(5) -0.0001(5)
P2 0.0213(6) 0.0186(6) 0.0230(6) -0.0005(5) 0.0020(5) 0.0000(5)
O1 0.038(2) 0.051(2) 0.028(2) -0.0080(19) -0.0021(17) 0.0087(19)
O2 0.025(2) 0.045(2) 0.043(2) -0.0050(19) 0.0023(17) 0.0058(17)
O3 0.055(3) 0.040(2) 0.068(3) 0.025(2) 0.029(2) 0.001(2)
O4 0.0228(17) 0.0257(17) 0.0261(19) 0.0018(15) 0.0024(14) 0.0021(14)
O5 0.036(2) 0.051(3) 0.057(3) 0.003(2) -0.021(2) -0.0024(19)
C1 0.023(3) 0.029(3) 0.025(3) 0.001(2) 0.001(2) 0.004(2)
C2 0.031(3) 0.025(3) 0.022(3) -0.001(2) 0.005(2) -0.002(2)
C3 0.031(3) 0.035(3) 0.035(3) 0.003(2) 0.010(2) 0.005(2)
C4 0.024(3) 0.032(3) 0.025(3) 0.000(2) -0.003(2) 0.006(2)
C5 0.022(2) 0.023(2) 0.033(3) 0.001(2) 0.007(2) -0.001(2)
C6 0.030(3) 0.035(3) 0.032(3) 0.012(2) 0.003(2) 0.004(2)
C7 0.041(3) 0.029(3) 0.055(4) 0.014(3) 0.008(3) 0.007(3)
C8 0.048(3) 0.021(3) 0.050(4) 0.000(3) 0.007(3) 0.005(2)
C9 0.035(3) 0.025(3) 0.040(3) -0.004(2) 0.003(2) -0.001(2)
C10 0.023(2) 0.021(2) 0.029(3) 0.004(2) 0.008(2) 0.000(2)
C11 0.025(2) 0.020(2) 0.029(3) 0.002(2) 0.001(2) -0.003(2)
C12 0.028(3) 0.027(3) 0.036(3) -0.006(2) 0.002(2) -0.003(2)
C13 0.039(3) 0.036(3) 0.036(3) -0.007(3) -0.004(2) -0.011(3)
C14 0.032(3) 0.048(3) 0.041(4) 0.001(3) -0.007(3) -0.016(3)
C15 0.024(3) 0.051(4) 0.036(3) 0.004(3) 0.004(2) -0.010(3)
C16 0.026(3) 0.032(3) 0.029(3) 0.001(2) 0.001(2) -0.004(2)
C17 0.023(2) 0.021(2) 0.023(3) -0.003(2) 0.0029(19) -0.0001(19)
C18 0.021(2) 0.028(3) 0.030(3) 0.000(2) 0.002(2) 0.002(2)
C19 0.029(3) 0.034(3) 0.026(3) 0.003(2) -0.001(2) 0.001(2)
C20 0.034(3) 0.037(3) 0.026(3) -0.002(2) 0.010(2) 0.000(2)
C21 0.024(3) 0.030(3) 0.033(3) 0.003(2) 0.003(2) 0.001(2)
C22 0.026(3) 0.025(3) 0.026(3) 0.001(2) -0.002(2) 0.002(2)
C23 0.024(3) 0.024(3) 0.047(3) 0.001(2) -0.009(2) -0.004(2)
C24 0.024(3) 0.020(2) 0.041(3) 0.000(2) 0.001(2) -0.001(2)
C25 0.020(3) 0.029(3) 0.061(4) -0.002(3) 0.003(3) -0.003(2)
C26 0.031(3) 0.032(3) 0.070(5) -0.003(3) 0.025(3) -0.005(2)
C27 0.042(3) 0.032(3) 0.043(4) 0.001(3) 0.015(3) -0.003(3)
C28 0.028(3) 0.021(2) 0.034(3) 0.003(2) 0.005(2) 0.001(2)
C29 0.021(2) 0.018(2) 0.033(3) -0.001(2) 0.003(2) -0.0015(19)
C30 0.021(2) 0.024(2) 0.019(2) -0.001(2) 0.0024(18) 0.004(2)
C31 0.029(3) 0.021(2) 0.025(3) 0.000(2) -0.001(2) 0.001(2)
C32 0.029(3) 0.034(3) 0.030(3) -0.006(2) -0.002(2) 0.000(2)
C33 0.032(3) 0.048(3) 0.019(3) 0.003(2) -0.005(2) 0.007(2)
C34 0.038(3) 0.031(3) 0.036(3) 0.011(2) 0.001(2) 0.006(2)
C35 0.029(3) 0.027(3) 0.025(3) 0.002(2) 0.000(2) 0.000(2)
C36 0.043(3) 0.015(2) 0.020(3) 0.000(2) -0.012(2) -0.002(2)
C37 0.034(3) 0.023(3) 0.045(3) 0.002(2) -0.015(3) 0.004(2)
C38 0.047(3) 0.039(3) 0.032(3) -0.013(3) -0.005(3) 0.017(3)
C39 0.062(4) 0.027(3) 0.050(4) -0.019(3) -0.024(3) 0.015(3)
C40 0.055(4) 0.022(3) 0.059(4) -0.008(3) -0.015(3) -0.009(3)
C41 0.036(3) 0.026(3) 0.044(4) -0.001(2) -0.003(3) -0.004(2)
